data_7205335
loop_
_publ_author_name
'Yi, Fei-Yan'
'Xu, Hai-Bing'
'Zhou, Tian-Hua'
'Mao, Jiang-Gao'

_publ_section_title
;
 Towards rational design of zinc(ii) and cadmium(ii)
 sulfonate-arsonates with low dimensional aggregations
;
_journal_issue 5
_journal_name_full CrystEngComm
_journal_page_first 1480
_journal_paper_doi 10.1039/c0ce00375a
_journal_volume 13
_journal_year 2011
_chemical_formula_sum 'C32 H26 As2 Cd2 N4 O12 S2'
_chemical_formula_weight 1097.33
_chemical_name_systematic
; 
 ? 
;
_space_group_IT_number 14
_symmetry_cell_setting monoclinic
_symmetry_space_group_name_Hall '-P 2yn'
_symmetry_space_group_name_H-M 'P 1 21/n 1'
_atom_sites_solution_hydrogens geom
_atom_sites_solution_primary direct
_atom_sites_solution_secondary difmap
_audit_creation_method SHELXL-97
_cell_angle_alpha 90.00
_cell_angle_beta 94.942(13)
_cell_angle_gamma 90.00
_cell_formula_units_Z 4
_cell_length_a 8.191(5)
_cell_length_b 20.656(12)
_cell_length_c 21.283(13)
_cell_measurement_reflns_used 7157
_cell_measurement_temperature 293(2)
_cell_measurement_theta_max 27.4797
_cell_measurement_theta_min 3.0459
_cell_volume 3588(4)
_computing_cell_refinement 'CrystalClear (Rigaku/MSC Inc., 2005)'
_computing_data_collection 'CrystalClear (Rigaku/MSC Inc., 2005)'
_computing_data_reduction 'CrystalClear (Rigaku/MSC Inc., 2005)'
_computing_structure_refinement 'SHELXL-97 (Sheldrick, 1997)'
_computing_structure_solution 'SHELXS-97 (Sheldrick, 1990)'
_diffrn_ambient_temperature 293(2)
_diffrn_detector_area_resol_mean 14.6306
_diffrn_measured_fraction_theta_full 0.950
_diffrn_measured_fraction_theta_max 0.950
_diffrn_measurement_device_type 'Mercury70 (2x2 bin mode)'
_diffrn_measurement_method CCD_Profile_fitting
_diffrn_radiation_monochromator graphite
_diffrn_radiation_source 'fine-focus sealed tube'
_diffrn_radiation_type MoK\a
_diffrn_radiation_wavelength 0.71073
_diffrn_reflns_av_R_equivalents 0.0870
_diffrn_reflns_av_sigmaI/netI 0.0854
_diffrn_reflns_limit_h_max 10
_diffrn_reflns_limit_h_min -10
_diffrn_reflns_limit_k_max 26
_diffrn_reflns_limit_k_min -26
_diffrn_reflns_limit_l_max 27
_diffrn_reflns_limit_l_min -27
_diffrn_reflns_number 27333
_diffrn_reflns_theta_full 27.47
_diffrn_reflns_theta_max 27.47
_diffrn_reflns_theta_min 2.16
_exptl_absorpt_coefficient_mu 3.202
_exptl_absorpt_correction_T_max 1
_exptl_absorpt_correction_T_min 0.5957
_exptl_absorpt_correction_type multi-scan
_exptl_crystal_colour colorless
_exptl_crystal_density_diffrn 2.032
_exptl_crystal_density_method 'not measured'
_exptl_crystal_description prism
_exptl_crystal_F_000 2144
_exptl_crystal_size_max 0.3
_exptl_crystal_size_mid 0.1
_exptl_crystal_size_min 0.05
_refine_diff_density_max 1.773
_refine_diff_density_min -1.081
_refine_diff_density_rms 0.183
_refine_ls_extinction_coef 0.000357
_refine_ls_extinction_expression Fc^*^=kFc[1+0.001xFc^2^\l^3^/sin(2\q)]^-1/4^
_refine_ls_extinction_method SHELXL
_refine_ls_goodness_of_fit_ref 1.155
_refine_ls_hydrogen_treatment constr
_refine_ls_matrix_type full
_refine_ls_number_parameters 488
_refine_ls_number_reflns 7828
_refine_ls_number_restraints 0
_refine_ls_restrained_S_all 1.155
_refine_ls_R_factor_all 0.1116
_refine_ls_R_factor_gt 0.0800
_refine_ls_shift/su_max 0.000
_refine_ls_shift/su_mean 0.000
_refine_ls_structure_factor_coef Fsqd
_refine_ls_weighting_details 'calc w=1/[\s^2^(Fo^2^)+(0.0460P)^2^+22.2040P] where P=(Fo^2^+2Fc^2^)/3'
_refine_ls_weighting_scheme calc
_refine_ls_wR_factor_gt 0.1569
_refine_ls_wR_factor_ref 0.1746
_reflns_number_gt 5678
_reflns_number_total 7828
_reflns_threshold_expression >2sigma(I)
_cod_data_source_file C0CE00375A.TXT
_cod_data_source_block 4
_cod_depositor_comments
;
The following automatic conversions were performed:
'_exptl_absorpt_correction_type' value 'Multi-scan' changed to
'multi-scan' according to
'/home/saulius/struct/CIF-dictionaries/cif_core.dic' dictionary named
'cif_core.dic' version 2.4.1 from 2010-06-29.

Automatic conversion script
Id: cif_fix_enum 1555 2011-01-17 13:19:09Z saulius 
;
_cod_original_sg_symbol_H-M P2(1)/n
_cod_database_code 7205335

loop_
_symmetry_equiv_pos_as_xyz
'x, y, z'
'-x+1/2, y+1/2, -z+1/2'
'-x, -y, -z'
'x-1/2, -y-1/2, z-1/2'

loop_
_atom_site_label
_atom_site_type_symbol
_atom_site_fract_x
_atom_site_fract_y
_atom_site_fract_z
_atom_site_U_iso_or_equiv
_atom_site_adp_type
_atom_site_occupancy
_atom_site_symmetry_multiplicity
_atom_site_calc_flag
_atom_site_refinement_flags
_atom_site_disorder_assembly
_atom_site_disorder_group
Cd1 Cd 0.59260(8) 0.26337(3) 0.21497(3) 0.0314(2) Uani 1 1 d . . .
Cd2 Cd 0.43752(9) 0.43708(3) 0.29302(3) 0.0329(2) Uani 1 1 d . . .
As1 As 0.81840(11) 0.36360(4) 0.32060(4) 0.0294(2) Uani 1 1 d . . .
As2 As 0.21424(12) 0.33914(4) 0.18407(4) 0.0297(2) Uani 1 1 d . . .
S1 S 0.4768(3) 0.30967(12) 0.38258(12) 0.0343(6) Uani 1 1 d . . .
S2 S 0.5647(3) 0.39163(11) 0.12751(12) 0.0345(6) Uani 1 1 d . . .
N1 N 0.5585(10) 0.1593(3) 0.2560(4) 0.0357(19) Uani 1 1 d . . .
N2 N 0.7108(10) 0.1860(4) 0.1526(4) 0.0346(19) Uani 1 1 d . . .
N3 N 0.3119(10) 0.5109(4) 0.3568(4) 0.040(2) Uani 1 1 d . . .
N4 N 0.4456(11) 0.5420(4) 0.2491(4) 0.040(2) Uani 1 1 d . . .
C1 C 0.8131(12) 0.3136(4) 0.3967(5) 0.035(2) Uani 1 1 d . . .
C2 C 0.6714(12) 0.2923(4) 0.4214(5) 0.034(2) Uani 1 1 d . . .
C3 C 0.6814(15) 0.2559(5) 0.4752(5) 0.048(3) Uani 1 1 d . . .
H3B H 0.5858 0.2422 0.4917 0.057 Uiso 1 1 calc R . .
C4 C 0.8299(16) 0.2393(5) 0.5051(6) 0.057(3) Uani 1 1 d . . .
H4A H 0.8348 0.2148 0.5419 0.068 Uiso 1 1 calc R . .
C5 C 0.9720(15) 0.2588(6) 0.4808(6) 0.056(3) Uani 1 1 d . . .
H5A H 1.0731 0.2479 0.5013 0.067 Uiso 1 1 calc R . .
C6 C 0.9648(13) 0.2947(5) 0.4256(5) 0.046(3) Uani 1 1 d . . .
H6A H 1.0606 0.3062 0.4080 0.055 Uiso 1 1 calc R . .
C7 C 0.2276(12) 0.3864(4) 0.1063(5) 0.033(2) Uani 1 1 d . . .
C8 C 0.3735(12) 0.4056(4) 0.0838(5) 0.035(2) Uani 1 1 d . . .
C9 C 0.3754(15) 0.4322(5) 0.0249(5) 0.047(3) Uani 1 1 d . . .
H9B H 0.4741 0.4437 0.0094 0.056 Uiso 1 1 calc R . .
C10 C 0.2288(17) 0.4418(6) -0.0113(6) 0.066(4) Uani 1 1 d . . .
H10A H 0.2291 0.4596 -0.0514 0.080 Uiso 1 1 calc R . .
C11 C 0.0840(17) 0.4254(7) 0.0114(7) 0.070(4) Uani 1 1 d . . .
H11A H -0.0143 0.4336 -0.0125 0.085 Uiso 1 1 calc R . .
C12 C 0.0828(15) 0.3962(5) 0.0703(5) 0.051(3) Uani 1 1 d . . .
H12A H -0.0157 0.3834 0.0852 0.061 Uiso 1 1 calc R . .
C13 C 0.4832(14) 0.1471(5) 0.3081(5) 0.050(3) Uani 1 1 d . . .
H13A H 0.4461 0.1818 0.3308 0.060 Uiso 1 1 calc R . .
C14 C 0.4586(15) 0.0857(6) 0.3295(6) 0.057(3) Uani 1 1 d . . .
H14A H 0.4101 0.0795 0.3669 0.068 Uiso 1 1 calc R . .
C15 C 0.5048(17) 0.0335(5) 0.2960(5) 0.059(3) Uani 1 1 d . . .
H15A H 0.4829 -0.0085 0.3085 0.071 Uiso 1 1 calc R . .
C16 C 0.5835(15) 0.0451(5) 0.2441(6) 0.052(3) Uani 1 1 d . . .
H16A H 0.6205 0.0106 0.2211 0.062 Uiso 1 1 calc R . .
C17 C 0.6097(12) 0.1078(4) 0.2248(5) 0.038(2) Uani 1 1 d . . .
C18 C 0.6941(12) 0.1238(4) 0.1674(5) 0.032(2) Uani 1 1 d . . .
C19 C 0.7454(12) 0.0744(5) 0.1282(5) 0.041(2) Uani 1 1 d . . .
H19A H 0.7266 0.0312 0.1375 0.049 Uiso 1 1 calc R . .
C20 C 0.8234(15) 0.0908(5) 0.0763(5) 0.050(3) Uani 1 1 d . . .
H20A H 0.8619 0.0587 0.0506 0.060 Uiso 1 1 calc R . .
C21 C 0.8444(14) 0.1548(5) 0.0623(5) 0.048(3) Uani 1 1 d . . .
H21A H 0.8957 0.1668 0.0268 0.057 Uiso 1 1 calc R . .
C22 C 0.7891(13) 0.2006(5) 0.1012(5) 0.043(3) Uani 1 1 d . . .
H22A H 0.8062 0.2440 0.0920 0.052 Uiso 1 1 calc R . .
C23 C 0.2454(14) 0.4949(5) 0.4084(6) 0.051(3) Uani 1 1 d . . .
H23A H 0.2431 0.4512 0.4188 0.061 Uiso 1 1 calc R . .
C24 C 0.1786(15) 0.5381(6) 0.4486(6) 0.060(3) Uani 1 1 d . . .
H24A H 0.1368 0.5247 0.4857 0.072 Uiso 1 1 calc R . .
C25 C 0.1773(15) 0.6026(6) 0.4305(6) 0.058(3) Uani 1 1 d . . .
H25A H 0.1320 0.6335 0.4556 0.070 Uiso 1 1 calc R . .
C26 C 0.2412(14) 0.6207(5) 0.3771(6) 0.051(3) Uani 1 1 d . . .
H26A H 0.2386 0.6639 0.3647 0.062 Uiso 1 1 calc R . .
C27 C 0.3114(12) 0.5740(5) 0.3402(5) 0.040(2) Uani 1 1 d . . .
C28 C 0.3874(13) 0.5912(5) 0.2824(5) 0.041(2) Uani 1 1 d . . .
C29 C 0.3952(15) 0.6541(5) 0.2610(6) 0.054(3) Uani 1 1 d . . .
H29A H 0.3530 0.6876 0.2839 0.065 Uiso 1 1 calc R . .
C30 C 0.4646(16) 0.6671(5) 0.2064(7) 0.063(4) Uani 1 1 d . . .
H30A H 0.4693 0.7095 0.1919 0.076 Uiso 1 1 calc R . .
C31 C 0.5263(17) 0.6187(5) 0.1735(6) 0.061(4) Uani 1 1 d . . .
H31A H 0.5750 0.6268 0.1364 0.073 Uiso 1 1 calc R . .
C32 C 0.5148(15) 0.5555(5) 0.1969(5) 0.051(3) Uani 1 1 d . . .
H32A H 0.5579 0.5217 0.1747 0.061 Uiso 1 1 calc R . .
O1 O 0.8115(7) 0.3155(3) 0.2578(3) 0.0315(14) Uani 1 1 d . . .
O2 O 0.6982(8) 0.4279(3) 0.3186(3) 0.0364(16) Uani 1 1 d . . .
O3 O 1.0125(8) 0.3943(4) 0.3302(3) 0.0484(19) Uani 1 1 d . . .
H3A H 1.0595 0.3872 0.2985 0.073 Uiso 1 1 calc R . .
O4 O 0.5020(9) 0.3048(3) 0.3150(3) 0.0430(17) Uani 1 1 d . . .
O5 O 0.4368(9) 0.3758(3) 0.3968(4) 0.0449(18) Uani 1 1 d . . .
O6 O 0.3654(9) 0.2619(3) 0.4038(4) 0.0488(19) Uani 1 1 d . . .
O7 O 0.2180(7) 0.3871(3) 0.2469(3) 0.0333(15) Uani 1 1 d . . .
O8 O 0.3315(8) 0.2743(3) 0.1866(3) 0.0344(15) Uani 1 1 d . . .
O9 O 0.0177(8) 0.3097(3) 0.1722(3) 0.0426(18) Uani 1 1 d . . .
H9A H -0.0303 0.3159 0.2039 0.064 Uiso 1 1 calc R . .
O10 O 0.5248(8) 0.3981(3) 0.1924(3) 0.0368(16) Uani 1 1 d . . .
O11 O 0.6130(8) 0.3261(3) 0.1150(3) 0.0427(18) Uani 1 1 d . . .
O12 O 0.6765(9) 0.4393(4) 0.1082(4) 0.053(2) Uani 1 1 d . . .

loop_
_atom_site_aniso_label
_atom_site_aniso_U_11
_atom_site_aniso_U_22
_atom_site_aniso_U_33
_atom_site_aniso_U_23
_atom_site_aniso_U_13
_atom_site_aniso_U_12
Cd1 0.0281(4) 0.0275(3) 0.0390(4) -0.0033(3) 0.0057(3) -0.0011(3)
Cd2 0.0298(4) 0.0269(3) 0.0426(4) -0.0045(3) 0.0057(3) 0.0001(3)
As1 0.0240(5) 0.0308(5) 0.0343(5) -0.0039(4) 0.0078(4) -0.0039(4)
As2 0.0241(5) 0.0310(5) 0.0350(5) -0.0019(4) 0.0076(4) -0.0022(4)
S1 0.0283(13) 0.0355(12) 0.0406(13) 0.0043(10) 0.0123(11) 0.0008(10)
S2 0.0342(14) 0.0301(11) 0.0413(13) 0.0008(10) 0.0147(11) -0.0023(10)
N1 0.032(5) 0.025(4) 0.051(5) 0.003(4) 0.009(4) -0.004(3)
N2 0.031(5) 0.030(4) 0.042(5) -0.004(4) 0.002(4) 0.009(3)
N3 0.040(5) 0.026(4) 0.055(6) -0.009(4) 0.005(4) 0.001(4)
N4 0.044(5) 0.027(4) 0.050(5) 0.000(4) 0.003(4) 0.004(4)
C1 0.041(6) 0.028(5) 0.038(5) -0.005(4) 0.012(5) -0.003(4)
C2 0.031(5) 0.031(5) 0.040(5) -0.002(4) 0.005(4) -0.002(4)
C3 0.058(8) 0.039(6) 0.048(6) 0.017(5) 0.017(6) -0.003(5)
C4 0.063(9) 0.043(6) 0.063(8) 0.020(6) 0.003(7) 0.003(6)
C5 0.046(8) 0.061(7) 0.057(7) 0.015(6) -0.017(6) 0.005(6)
C6 0.024(6) 0.057(7) 0.057(7) -0.005(6) -0.003(5) 0.005(5)
C7 0.033(6) 0.030(5) 0.038(5) 0.003(4) 0.010(5) 0.003(4)
C8 0.042(6) 0.027(4) 0.037(5) 0.003(4) 0.000(5) -0.004(4)
C9 0.056(7) 0.046(6) 0.040(6) 0.014(5) 0.008(6) -0.009(5)
C10 0.071(10) 0.073(9) 0.055(8) 0.024(7) 0.009(7) 0.002(8)
C11 0.055(9) 0.074(9) 0.080(10) 0.027(8) -0.008(8) 0.020(7)
C12 0.051(7) 0.049(6) 0.054(7) 0.007(6) 0.005(6) 0.007(6)
C13 0.056(8) 0.043(6) 0.053(7) -0.009(5) 0.017(6) -0.009(5)
C14 0.058(8) 0.060(7) 0.055(7) 0.008(6) 0.018(6) -0.010(6)
C15 0.094(10) 0.035(6) 0.049(7) 0.011(5) 0.010(7) 0.011(6)
C16 0.062(8) 0.021(5) 0.074(8) -0.004(5) 0.012(7) 0.001(5)
C17 0.036(6) 0.027(5) 0.051(6) 0.003(4) 0.005(5) 0.000(4)
C18 0.032(5) 0.021(4) 0.043(5) -0.005(4) -0.002(5) 0.001(4)
C19 0.035(6) 0.032(5) 0.056(7) 0.000(5) 0.002(5) 0.009(4)
C20 0.061(8) 0.042(6) 0.047(6) -0.015(5) 0.001(6) 0.008(6)
C21 0.052(7) 0.049(6) 0.043(6) -0.004(5) 0.015(6) 0.010(5)
C22 0.042(6) 0.041(6) 0.048(6) -0.005(5) 0.009(5) 0.004(5)
C23 0.058(8) 0.034(5) 0.063(7) 0.007(5) 0.021(6) 0.007(5)
C24 0.059(8) 0.050(7) 0.074(8) -0.018(6) 0.025(7) 0.008(6)
C25 0.050(7) 0.065(8) 0.061(8) -0.024(6) 0.013(6) 0.018(6)
C26 0.055(8) 0.041(6) 0.058(7) -0.014(5) 0.002(6) 0.014(5)
C27 0.019(5) 0.047(6) 0.052(6) -0.007(5) -0.008(5) 0.003(4)
C28 0.036(6) 0.034(5) 0.052(6) -0.005(5) -0.007(5) 0.007(5)
C29 0.065(8) 0.025(5) 0.071(8) -0.006(5) -0.003(7) 0.008(5)
C30 0.074(9) 0.029(6) 0.087(10) 0.008(6) 0.009(8) -0.006(6)
C31 0.086(10) 0.032(6) 0.066(8) 0.007(6) 0.009(7) -0.013(6)
C32 0.070(8) 0.030(5) 0.055(7) 0.005(5) 0.018(6) 0.003(5)
O1 0.024(3) 0.037(3) 0.035(3) -0.004(3) 0.011(3) -0.003(3)
O2 0.031(4) 0.028(3) 0.050(4) -0.001(3) 0.005(3) -0.005(3)
O3 0.022(4) 0.072(5) 0.053(5) -0.013(4) 0.013(3) -0.017(4)
O4 0.039(4) 0.053(4) 0.038(4) -0.002(3) 0.009(3) -0.003(3)
O5 0.043(4) 0.031(3) 0.063(5) -0.004(3) 0.015(4) 0.012(3)
O6 0.037(4) 0.047(4) 0.065(5) 0.008(4) 0.025(4) -0.007(3)
O7 0.026(4) 0.040(4) 0.035(3) -0.014(3) 0.009(3) -0.007(3)
O8 0.029(4) 0.026(3) 0.051(4) -0.005(3) 0.012(3) -0.001(3)
O9 0.024(4) 0.064(5) 0.041(4) -0.020(3) 0.010(3) -0.014(3)
O10 0.039(4) 0.037(4) 0.037(4) -0.002(3) 0.015(3) 0.000(3)
O11 0.041(4) 0.035(4) 0.055(4) -0.003(3) 0.018(4) 0.009(3)
O12 0.046(5) 0.049(4) 0.067(5) 0.015(4) 0.023(4) -0.014(4)

loop_
_atom_type_symbol
_atom_type_description
_atom_type_scat_dispersion_real
_atom_type_scat_dispersion_imag
_atom_type_scat_source
C C 0.0033 0.0016 'International Tables Vol C Tables 4.2.6.8 and 6.1.1.4'
H H 0.0000 0.0000 'International Tables Vol C Tables 4.2.6.8 and 6.1.1.4'
N N 0.0061 0.0033 'International Tables Vol C Tables 4.2.6.8 and 6.1.1.4'
O O 0.0106 0.0060 'International Tables Vol C Tables 4.2.6.8 and 6.1.1.4'
S S 0.1246 0.1234 'International Tables Vol C Tables 4.2.6.8 and 6.1.1.4'
As As 0.0499 2.0058 'International Tables Vol C Tables 4.2.6.8 and 6.1.1.4'
Cd Cd -0.8075 1.2024 'International Tables Vol C Tables 4.2.6.8 and 6.1.1.4'

loop_
_geom_angle_atom_site_label_1
_geom_angle_atom_site_label_2
_geom_angle_atom_site_label_3
_geom_angle
_geom_angle_site_symmetry_1
_geom_angle_site_symmetry_3
_geom_angle_publ_flag
O8 Cd1 O1 143.2(2) . . ?
O8 Cd1 N2 110.9(3) . . ?
O1 Cd1 N2 101.8(3) . . ?
O8 Cd1 N1 93.0(3) . . ?
O1 Cd1 N1 114.2(3) . . ?
N2 Cd1 N1 69.8(3) . . ?
O8 Cd1 O4 80.9(2) . . ?
O1 Cd1 O4 76.7(2) . . ?
N2 Cd1 O4 153.7(3) . . ?
N1 Cd1 O4 86.7(3) . . ?
O8 Cd1 O11 81.2(2) . . ?
O1 Cd1 O11 89.2(2) . . ?
N2 Cd1 O11 79.1(2) . . ?
N1 Cd1 O11 143.9(3) . . ?
O4 Cd1 O11 126.8(2) . . ?
O2 Cd2 O7 144.2(2) . . ?
O2 Cd2 N3 112.6(3) . . ?
O7 Cd2 N3 100.4(3) . . ?
O2 Cd2 N4 96.8(3) . . ?
O7 Cd2 N4 107.5(3) . . ?
N3 Cd2 N4 70.1(3) . . ?
O2 Cd2 O10 80.5(2) . . ?
O7 Cd2 O10 75.4(2) . . ?
N3 Cd2 O10 153.8(3) . . ?
N4 Cd2 O10 86.3(3) . . ?
O2 Cd2 O5 79.3(2) . . ?
O7 Cd2 O5 95.1(2) . . ?
N3 Cd2 O5 77.7(3) . . ?
N4 Cd2 O5 143.3(3) . . ?
O10 Cd2 O5 128.1(2) . . ?
O2 As1 O1 118.8(3) . . ?
O2 As1 O3 104.6(3) . . ?
O1 As1 O3 106.6(3) . . ?
O2 As1 C1 113.3(4) . . ?
O1 As1 C1 110.8(3) . . ?
O3 As1 C1 100.7(4) . . ?
O8 As2 O7 119.2(3) . . ?
O8 As2 O9 104.7(3) . . ?
O7 As2 O9 106.3(3) . . ?
O8 As2 C7 111.3(4) . . ?
O7 As2 C7 112.9(4) . . ?
O9 As2 C7 100.0(4) . . ?
O5 S1 O6 114.9(4) . . ?
O5 S1 O4 108.8(4) . . ?
O6 S1 O4 113.8(4) . . ?
O5 S1 C2 107.8(4) . . ?
O6 S1 C2 106.5(5) . . ?
O4 S1 C2 104.2(4) . . ?
O12 S2 O11 113.7(4) . . ?
O12 S2 O10 114.3(4) . . ?
O11 S2 O10 110.5(4) . . ?
O12 S2 C8 107.2(5) . . ?
O11 S2 C8 107.5(4) . . ?
O10 S2 C8 102.8(4) . . ?
C13 N1 C17 116.6(8) . . ?
C13 N1 Cd1 124.0(7) . . ?
C17 N1 Cd1 119.4(6) . . ?
C18 N2 C22 118.3(8) . . ?
C18 N2 Cd1 117.9(6) . . ?
C22 N2 Cd1 123.8(6) . . ?
C23 N3 C27 118.1(9) . . ?
C23 N3 Cd2 123.9(7) . . ?
C27 N3 Cd2 118.0(7) . . ?
C32 N4 C28 118.7(9) . . ?
C32 N4 Cd2 123.7(7) . . ?
C28 N4 Cd2 117.4(7) . . ?
C2 C1 C6 119.2(9) . . ?
C2 C1 As1 124.7(8) . . ?
C6 C1 As1 116.0(7) . . ?
C3 C2 C1 120.0(10) . . ?
C3 C2 S1 119.3(8) . . ?
C1 C2 S1 120.6(8) . . ?
C4 C3 C2 121.0(11) . . ?
C4 C3 H3B 119.5 . . ?
C2 C3 H3B 119.5 . . ?
C3 C4 C5 120.0(11) . . ?
C3 C4 H4A 120.0 . . ?
C5 C4 H4A 120.0 . . ?
C4 C5 C6 120.0(11) . . ?
C4 C5 H5A 120.0 . . ?
C6 C5 H5A 120.0 . . ?
C5 C6 C1 119.7(10) . . ?
C5 C6 H6A 120.1 . . ?
C1 C6 H6A 120.1 . . ?
C12 C7 C8 119.8(9) . . ?
C12 C7 As2 116.3(7) . . ?
C8 C7 As2 123.8(8) . . ?
C9 C8 C7 120.6(10) . . ?
C9 C8 S2 117.8(8) . . ?
C7 C8 S2 121.4(7) . . ?
C8 C9 C10 119.3(11) . . ?
C8 C9 H9B 120.3 . . ?
C10 C9 H9B 120.3 . . ?
C11 C10 C9 120.5(12) . . ?
C11 C10 H10A 119.8 . . ?
C9 C10 H10A 119.8 . . ?
C10 C11 C12 120.1(13) . . ?
C10 C11 H11A 120.0 . . ?
C12 C11 H11A 120.0 . . ?
C7 C12 C11 119.6(11) . . ?
C7 C12 H12A 120.2 . . ?
C11 C12 H12A 120.2 . . ?
N1 C13 C14 122.8(10) . . ?
N1 C13 H13A 118.6 . . ?
C14 C13 H13A 118.6 . . ?
C15 C14 C13 120.3(11) . . ?
C15 C14 H14A 119.9 . . ?
C13 C14 H14A 119.9 . . ?
C16 C15 C14 117.6(11) . . ?
C16 C15 H15A 121.2 . . ?
C14 C15 H15A 121.2 . . ?
C15 C16 C17 120.4(10) . . ?
C15 C16 H16A 119.8 . . ?
C17 C16 H16A 119.8 . . ?
N1 C17 C16 122.3(9) . . ?
N1 C17 C18 114.7(8) . . ?
C16 C17 C18 123.0(9) . . ?
N2 C18 C19 121.2(9) . . ?
N2 C18 C17 118.1(8) . . ?
C19 C18 C17 120.6(8) . . ?
C20 C19 C18 119.0(9) . . ?
C20 C19 H19A 120.5 . . ?
C18 C19 H19A 120.5 . . ?
C19 C20 C21 119.4(10) . . ?
C19 C20 H20A 120.3 . . ?
C21 C20 H20A 120.3 . . ?
C22 C21 C20 119.0(10) . . ?
C22 C21 H21A 120.5 . . ?
C20 C21 H21A 120.5 . . ?
N2 C22 C21 122.9(10) . . ?
N2 C22 H22A 118.5 . . ?
C21 C22 H22A 118.5 . . ?
N3 C23 C24 124.9(10) . . ?
N3 C23 H23A 117.5 . . ?
C24 C23 H23A 117.5 . . ?
C23 C24 C25 116.3(11) . . ?
C23 C24 H24A 121.9 . . ?
C25 C24 H24A 121.9 . . ?
C26 C25 C24 120.5(10) . . ?
C26 C25 H25A 119.7 . . ?
C24 C25 H25A 119.7 . . ?
C25 C26 C27 119.3(11) . . ?
C25 C26 H26A 120.3 . . ?
C27 C26 H26A 120.3 . . ?
N3 C27 C26 120.8(10) . . ?
N3 C27 C28 117.4(9) . . ?
C26 C27 C28 121.8(10) . . ?
N4 C28 C29 120.5(10) . . ?
N4 C28 C27 116.8(9) . . ?
C29 C28 C27 122.6(10) . . ?
C30 C29 C28 120.1(11) . . ?
C30 C29 H29A 119.9 . . ?
C28 C29 H29A 119.9 . . ?
C31 C30 C29 119.9(11) . . ?
C31 C30 H30A 120.0 . . ?
C29 C30 H30A 120.0 . . ?
C30 C31 C32 117.9(12) . . ?
C30 C31 H31A 121.0 . . ?
C32 C31 H31A 121.0 . . ?
N4 C32 C31 122.8(11) . . ?
N4 C32 H32A 118.6 . . ?
C31 C32 H32A 118.6 . . ?
As1 O1 Cd1 126.2(3) . . ?
As1 O2 Cd2 130.5(3) . . ?
As1 O3 H3A 109.5 . . ?
S1 O4 Cd1 160.6(5) . . ?
S1 O5 Cd2 105.8(4) . . ?
As2 O7 Cd2 126.1(3) . . ?
As2 O8 Cd1 130.4(3) . . ?
As2 O9 H9A 109.5 . . ?
S2 O10 Cd2 165.3(4) . . ?
S2 O11 Cd1 106.8(4) . . ?

loop_
_geom_bond_atom_site_label_1
_geom_bond_atom_site_label_2
_geom_bond_distance
_geom_bond_site_symmetry_2
_geom_bond_publ_flag
Cd1 O8 2.183(7) . ?
Cd1 O1 2.218(6) . ?
Cd1 N2 2.340(7) . ?
Cd1 N1 2.346(7) . ?
Cd1 O4 2.468(7) . ?
Cd1 O11 2.509(7) . ?
Cd2 O2 2.166(7) . ?
Cd2 O7 2.227(6) . ?
Cd2 N3 2.339(8) . ?
Cd2 N4 2.363(8) . ?
Cd2 O10 2.451(6) . ?
Cd2 O5 2.546(7) . ?
As1 O2 1.652(6) . ?
As1 O1 1.663(6) . ?
As1 O3 1.707(6) . ?
As1 C1 1.925(10) . ?
As2 O8 1.646(6) . ?
As2 O7 1.662(6) . ?
As2 O9 1.718(6) . ?
As2 C7 1.933(9) . ?
S1 O5 1.442(7) . ?
S1 O6 1.443(7) . ?
S1 O4 1.474(7) . ?
S1 C2 1.767(10) . ?
S2 O12 1.429(7) . ?
S2 O11 1.441(7) . ?
S2 O10 1.453(6) . ?
S2 C8 1.775(10) . ?
N1 C13 1.339(13) . ?
N1 C17 1.340(12) . ?
N2 C18 1.334(11) . ?
N2 C22 1.348(13) . ?
N3 C23 1.309(13) . ?
N3 C27 1.350(13) . ?
N4 C32 1.319(13) . ?
N4 C28 1.350(12) . ?
C1 C2 1.386(13) . ?
C1 C6 1.393(14) . ?
C2 C3 1.368(13) . ?
C3 C4 1.367(16) . ?
C3 H3B 0.9300 . ?
C4 C5 1.375(17) . ?
C4 H4A 0.9300 . ?
C5 C6 1.385(15) . ?
C5 H5A 0.9300 . ?
C6 H6A 0.9300 . ?
C7 C12 1.370(15) . ?
C7 C8 1.383(13) . ?
C8 C9 1.370(13) . ?
C9 C10 1.384(17) . ?
C9 H9B 0.9300 . ?
C10 C11 1.362(18) . ?
C10 H10A 0.9300 . ?
C11 C12 1.393(17) . ?
C11 H11A 0.9300 . ?
C12 H12A 0.9300 . ?
C13 C14 1.369(15) . ?
C13 H13A 0.9300 . ?
C14 C15 1.362(16) . ?
C14 H14A 0.9300 . ?
C15 C16 1.348(16) . ?
C15 H15A 0.9300 . ?
C16 C17 1.382(13) . ?
C16 H16A 0.9300 . ?
C17 C18 1.492(13) . ?
C18 C19 1.405(13) . ?
C19 C20 1.365(15) . ?
C19 H19A 0.9300 . ?
C20 C21 1.370(15) . ?
C20 H20A 0.9300 . ?
C21 C22 1.361(13) . ?
C21 H21A 0.9300 . ?
C22 H22A 0.9300 . ?
C23 C24 1.380(15) . ?
C23 H23A 0.9300 . ?
C24 C25 1.386(17) . ?
C24 H24A 0.9300 . ?
C25 C26 1.346(16) . ?
C25 H25A 0.9300 . ?
C26 C27 1.398(14) . ?
C26 H26A 0.9300 . ?
C27 C28 1.470(15) . ?
C28 C29 1.380(14) . ?
C29 C30 1.365(17) . ?
C29 H29A 0.9300 . ?
C30 C31 1.345(17) . ?
C30 H30A 0.9300 . ?
C31 C32 1.403(14) . ?
C31 H31A 0.9300 . ?
C32 H32A 0.9300 . ?
O3 H3A 0.8200 . ?
O9 H9A 0.8200 . ?

loop_
_geom_hbond_atom_site_label_D
_geom_hbond_atom_site_label_H
_geom_hbond_atom_site_label_A
_geom_hbond_distance_DH
_geom_hbond_distance_HA
_geom_hbond_distance_DA
_geom_hbond_angle_DHA
_geom_hbond_site_symmetry_A
O3 H3A O7 0.82 1.77 2.553(9) 158.9 1_655
O9 H9A O1 0.82 1.80 2.591(8) 160.8 1_455
